data_4082237
loop_
_publ_author_name
'Zhao, Jing'
'Zhang, Shaoguang'
'Zhang, Wen-Xiong'
'Xi, Zhenfeng'

_publ_section_title
;
 Reaction of Titanacyclobutene--Silacyclobutene Fused-Ring Complexes with
 Nitriles via Formal Insertion of the C--N Triple Bond of Nitrile into the
 Silacyclobutene Ring
;
_journal_issue 1
_journal_name_full Organometallics
_journal_page_first 8
_journal_paper_doi 10.1021/om401065c
_journal_volume 33
_journal_year 2014
_chemical_formula_moiety 'C45 H35 N Si Ti, C4 H4 O'
_chemical_formula_sum 'C49 H43 N O Si Ti'
_chemical_formula_weight 737.83
_chemical_name_systematic
;
 ?
;
_space_group_crystal_system monoclinic
_space_group_IT_number 15
_space_group_name_Hall '-C 2yc'
_space_group_name_H-M_alt 'C 1 2/c 1'
_symmetry_space_group_name_Hall '-C 2yc'
_symmetry_space_group_name_H-M 'C 1 2/c 1'
_atom_sites_solution_hydrogens geom
_atom_sites_solution_primary iterative
_audit_creation_date 2013-11-21
_audit_creation_method
;
  Olex2 1.2
  (compiled Apr 23 2013 17:54:37, GUI svn.r4466)
;
_cell_angle_alpha 90
_cell_angle_beta 104.915(3)
_cell_angle_gamma 90
_cell_formula_units_Z 8
_cell_length_a 16.2653(6)
_cell_length_b 19.3916(6)
_cell_length_c 24.7760(8)
_cell_measurement_reflns_used 7532
_cell_measurement_temperature 180(2)
_cell_measurement_theta_max 29.1200
_cell_measurement_theta_min 3.3210
_cell_volume 7551.3(5)
_computing_cell_refinement
;
CrysAlisPro, Agilent Technologies,
Version 1.171.36.28 (release 01-02-2013 CrysAlis171 .NET)
(compiled Feb  1 2013,16:14:44)
;
_computing_data_collection
;
CrysAlisPro, Agilent Technologies,
Version 1.171.36.28 (release 01-02-2013 CrysAlis171 .NET)
(compiled Feb  1 2013,16:14:44)
;
_computing_data_reduction
;
CrysAlisPro, Agilent Technologies,
Version 1.171.36.28 (release 01-02-2013 CrysAlis171 .NET)
(compiled Feb  1 2013,16:14:44)
;
_computing_molecular_graphics
;
O. V. Dolomanov, L. J. Bourhis, R. J. Gildea, J. A. K. Howard and H. Puschmann,
OLEX2: a complete structure solution, refinement and analysis program.
J. Appl. Cryst. (2009). 42, 339-341.
;
_computing_publication_material
;
O. V. Dolomanov, L. J. Bourhis, R. J. Gildea, J. A. K. Howard and H. Puschmann,
OLEX2: a complete structure solution, refinement and analysis program.
J. Appl. Cryst. (2009). 42, 339-341.
;
_computing_structure_refinement
;
XL, G.M. Sheldrick, Acta Cryst.
(2008). A64, 112-122
;
_computing_structure_solution 'SUPERFLIP, J. Appl. Cryst. (2007) 40, 786-790'
_diffrn_ambient_temperature 180.15
_diffrn_detector_area_resol_mean 10.3914
_diffrn_measured_fraction_theta_full 0.9923
_diffrn_measured_fraction_theta_max 0.8206
_diffrn_measurement_details
;
  1 omega   35.00   99.00   1.0000   13.0000
omega____ theta____ kappa____ phi______ frames
    -       10.7017  178.0000  -90.0000 64

  2 omega  -60.00   36.00   1.0000   13.0000
omega____ theta____ kappa____ phi______ frames
    -       10.7017  -57.0000   60.0000 96
;
_diffrn_measurement_device_type 'SuperNova, Dual, Cu at zero, Atlas'
_diffrn_measurement_method '\w scans'
_diffrn_orient_matrix_UB_11 0.0389917000
_diffrn_orient_matrix_UB_12 0.0184292000
_diffrn_orient_matrix_UB_13 0.0071018000
_diffrn_orient_matrix_UB_21 -0.0054069000
_diffrn_orient_matrix_UB_22 0.0086510000
_diffrn_orient_matrix_UB_23 -0.0285048000
_diffrn_orient_matrix_UB_31 -0.0221227000
_diffrn_orient_matrix_UB_32 0.0303881000
_diffrn_orient_matrix_UB_33 0.0038191000
_diffrn_radiation_monochromator mirror
_diffrn_radiation_type 'Mo K\a'
_diffrn_radiation_wavelength 0.7107
_diffrn_reflns_av_R_equivalents 0.0218
_diffrn_reflns_av_unetI/netI 0.0334
_diffrn_reflns_Laue_measured_fraction_full 0.994
_diffrn_reflns_Laue_measured_fraction_max 0.993
_diffrn_reflns_limit_h_max 17
_diffrn_reflns_limit_h_min -20
_diffrn_reflns_limit_k_max 23
_diffrn_reflns_limit_k_min -19
_diffrn_reflns_limit_l_max 24
_diffrn_reflns_limit_l_min -30
_diffrn_reflns_number 14417
_diffrn_reflns_point_group_measured_fraction_full 0.994
_diffrn_reflns_point_group_measured_fraction_max 0.993
_diffrn_reflns_theta_full 25.242
_diffrn_reflns_theta_max 26.019
_diffrn_reflns_theta_min 3.275
_diffrn_source 'SuperNova (Mo) X-ray Source'
_exptl_absorpt_coefficient_mu 0.298
_exptl_absorpt_correction_T_max 1.00000
_exptl_absorpt_correction_T_min 0.94514
_exptl_absorpt_correction_type multi-scan
_exptl_absorpt_process_details
;
CrysAlisPro, Agilent Technologies,
Version 1.171.36.28 (release 01-02-2013 CrysAlis171 .NET)
(compiled Feb  1 2013,16:14:44)
Empirical absorption correction using spherical harmonics,
 implemented in SCALE3 ABSPACK scaling algorithm.
;
_exptl_crystal_colour
;
;
_exptl_crystal_density_diffrn 1.298
_exptl_crystal_description
;
;
_exptl_crystal_F_000 3104
_exptl_crystal_size_max 0.2
_exptl_crystal_size_mid 0.1
_exptl_crystal_size_min 0.1
_refine_diff_density_max 0.692
_refine_diff_density_min -0.476
_refine_diff_density_rms 0.056
_refine_ls_extinction_method none
_refine_ls_goodness_of_fit_ref 1.036
_refine_ls_hydrogen_treatment constr
_refine_ls_matrix_type full
_refine_ls_number_parameters 487
_refine_ls_number_reflns 7392
_refine_ls_number_restraints 4
_refine_ls_restrained_S_all 1.045
_refine_ls_R_factor_all 0.0576
_refine_ls_R_factor_gt 0.0469
_refine_ls_shift/su_max 0.016
_refine_ls_shift/su_mean 0.000
_refine_ls_structure_factor_coef Fsqd
_refine_ls_weighting_details 'w=1/[\s^2^(Fo^2^)+(0.0555P)^2^+16.5480P] where P=(Fo^2^+2Fc^2^)/3'
_refine_ls_weighting_scheme calc
_refine_ls_wR_factor_gt 0.1209
_refine_ls_wR_factor_ref 0.1291
_reflns_Friedel_coverage 0.000
_reflns_number_gt 6208
_reflns_number_total 7392
_reflns_threshold_expression 'I > 2\s(I)'
_cod_data_source_file om401065c_si_002.cif
_cod_data_source_block 13sep06b
_cod_depositor_comments
;Adding full bibliography for
 ./tmp-cod-update-bibliographies-18343/cifs/4082237.cif.
;
_cod_original_cell_volume 7551.3(4)
_cod_database_code 4082237
_chemical_oxdiff_formula 'C46 H17 N1 Si1 Ti1'
_reflns_odcompleteness_completeness 99.23
_reflns_odcompleteness_iscentric 1
_reflns_odcompleteness_theta 25.97
_olex2_refinement_description
;
1. Fixed Uiso
 At 1.2 times of:
  All C(H) groups, All C(H,H) groups
2. Restrained distances
 O1-C48
 1.48 with sigma of 0.01
 O1-C49
 1.48 with sigma of 0.01
 O1A-C48
 1.48 with sigma of 0.01
 O1A-C48
 1.48 with sigma of 0.01
3. Others
 Fixed Sof: O1(0.5) O1A(0.5)
4.a Ternary CH refined with riding coordinates:
 C36(H36), C37(H37), C38(H38), C39(H39), C40(H40), C41(H41), C42(H42),
 C43(H43), C44(H44), C45(H45)
4.b Secondary CH2 refined with riding coordinates:
 C46(H46A,H46B), C47(H47A,H47B)
4.c Aromatic/amide H refined with riding coordinates:
 C7(H7), C8(H8), C9(H9), C10(H10), C11(H11), C13(H13), C14(H14), C15(H15),
 C16(H16), C17(H17), C19(H19), C20(H20), C21(H21), C22(H22), C23(H23), C25(H25),
  C26(H26), C27(H27), C28(H28), C29(H29), C31(H31), C32(H32), C33(H33),
 C34(H34), C35(H35)
;
_shelx_estimated_absorpt_t_max 0.971
_shelx_estimated_absorpt_t_min 0.943
_shelx_space_group_comment
;
The symmetry employed for this shelxl refinement is uniquely defined
by the following loop, which should always be used as a source of
symmetry information in preference to the above space-group names.
They are only intended as comments.
;
_shelxl_version_number 2013-3

loop_
_space_group_symop_operation_xyz
'x, y, z'
'-x, y, -z+1/2'
'x+1/2, y+1/2, z'
'-x+1/2, y+1/2, -z+1/2'
'-x, -y, -z'
'x, -y, z-1/2'
'-x+1/2, -y+1/2, -z'
'x+1/2, -y+1/2, z-1/2'

loop_
_atom_site_label
_atom_site_type_symbol
_atom_site_fract_x
_atom_site_fract_y
_atom_site_fract_z
_atom_site_U_iso_or_equiv
_atom_site_adp_type
_atom_site_occupancy
_atom_site_site_symmetry_order
_atom_site_calc_flag
_atom_site_refinement_flags_posn
_atom_site_refinement_flags_adp
_atom_site_refinement_flags_occupancy
_atom_site_disorder_assembly
_atom_site_disorder_group
Ti1 Ti 0.76032(2) 0.83555(2) 0.75600(2) 0.01927(12) Uani 1 1 d . . . . .
N1 N 0.76735(12) 0.59110(9) 0.70620(7) 0.0238(4) Uani 1 1 d . . . . .
O1 O 0.3212(7) 0.5855(4) 0.4950(3) 0.141(4) Uani 0.5 1 d D . P A 1
Si1 Si 0.69113(4) 0.62258(3) 0.64845(2) 0.02150(15) Uani 1 1 d . . . . .
C1 C 0.80306(14) 0.62781(11) 0.74897(9) 0.0215(4) Uani 1 1 d . . . . .
C2 C 0.79335(13) 0.70412(11) 0.75150(8) 0.0203(4) Uani 1 1 d . . . . .
C3 C 0.84081(14) 0.75027(11) 0.78827(8) 0.0212(4) Uani 1 1 d . . . . .
C4 C 0.72501(13) 0.74086(11) 0.71052(9) 0.0204(4) Uani 1 1 d . . . . .
C5 C 0.67473(13) 0.71502(11) 0.66259(9) 0.0208(4) Uani 1 1 d . . . . .
C6 C 0.85344(15) 0.59052(11) 0.79965(9) 0.0255(5) Uani 1 1 d . . . . .
C7 C 0.91388(16) 0.54184(12) 0.79503(11) 0.0341(6) Uani 1 1 d . . . . .
H7 H 0.9246 0.5333 0.7597 0.041 Uiso 1 1 calc R U . . .
C8 C 0.95866(18) 0.50566(14) 0.84161(13) 0.0473(8) Uani 1 1 d . . . . .
H8 H 1.0010 0.4733 0.8383 0.057 Uiso 1 1 calc R U . . .
C9 C 0.9421(2) 0.51645(15) 0.89232(13) 0.0520(9) Uani 1 1 d . . . . .
H9 H 0.9720 0.4909 0.9240 0.062 Uiso 1 1 calc R U . . .
C10 C 0.8823(2) 0.56406(15) 0.89753(11) 0.0466(7) Uani 1 1 d . . . . .
H10 H 0.8712 0.5714 0.9329 0.056 Uiso 1 1 calc R U . . .
C11 C 0.83776(17) 0.60171(13) 0.85134(10) 0.0333(6) Uani 1 1 d . . . . .
H11 H 0.7968 0.6349 0.8553 0.040 Uiso 1 1 calc R U . . .
C12 C 0.92285(14) 0.74303(11) 0.82955(9) 0.0226(5) Uani 1 1 d . . . . .
C13 C 0.98839(15) 0.70362(13) 0.81852(10) 0.0288(5) Uani 1 1 d . . . . .
H13 H 0.9779 0.6783 0.7846 0.035 Uiso 1 1 calc R U . . .
C14 C 1.06798(16) 0.70034(14) 0.85537(11) 0.0362(6) Uani 1 1 d . . . . .
H14 H 1.1116 0.6736 0.8464 0.043 Uiso 1 1 calc R U . . .
C15 C 1.08418(17) 0.73559(15) 0.90493(11) 0.0401(6) Uani 1 1 d . . . . .
H15 H 1.1385 0.7327 0.9308 0.048 Uiso 1 1 calc R U . . .
C16 C 1.02092(19) 0.77523(15) 0.91691(11) 0.0442(7) Uani 1 1 d . . . . .
H16 H 1.0317 0.7996 0.9513 0.053 Uiso 1 1 calc R U . . .
C17 C 0.94152(17) 0.77996(14) 0.87923(10) 0.0362(6) Uani 1 1 d . . . . .
H17 H 0.8993 0.8089 0.8876 0.043 Uiso 1 1 calc R U . . .
C18 C 0.72793(14) 0.60269(11) 0.58423(9) 0.0244(5) Uani 1 1 d . . . . .
C19 C 0.67906(16) 0.62279(13) 0.53158(10) 0.0306(5) Uani 1 1 d . . . . .
H19 H 0.6276 0.6474 0.5287 0.037 Uiso 1 1 calc R U . . .
C20 C 0.70387(17) 0.60767(14) 0.48341(10) 0.0353(6) Uani 1 1 d . . . . .
H20 H 0.6701 0.6227 0.4481 0.042 Uiso 1 1 calc R U . . .
C21 C 0.77700(18) 0.57117(15) 0.48658(11) 0.0414(6) Uani 1 1 d . . . . .
H21 H 0.7941 0.5606 0.4536 0.050 Uiso 1 1 calc R U . . .
C22 C 0.82575(19) 0.54987(17) 0.53806(12) 0.0475(7) Uani 1 1 d . . . . .
H22 H 0.8765 0.5244 0.5404 0.057 Uiso 1 1 calc R U . . .
C23 C 0.80148(16) 0.56521(14) 0.58637(10) 0.0347(6) Uani 1 1 d . . . . .
H23 H 0.8356 0.5499 0.6214 0.042 Uiso 1 1 calc R U . . .
C24 C 0.59141(15) 0.57172(12) 0.64287(9) 0.0272(5) Uani 1 1 d . . . . .
C25 C 0.53727(18) 0.58660(14) 0.67634(11) 0.0391(6) Uani 1 1 d . . . . .
H25 H 0.5505 0.6241 0.7018 0.047 Uiso 1 1 calc R U . . .
C26 C 0.46428(19) 0.54821(17) 0.67361(12) 0.0482(7) Uani 1 1 d . . . . .
H26 H 0.4283 0.5597 0.6970 0.058 Uiso 1 1 calc R U . . .
C27 C 0.44378(18) 0.49374(16) 0.63723(12) 0.0453(7) Uani 1 1 d . . . . .
H27 H 0.3937 0.4676 0.6352 0.054 Uiso 1 1 calc R U . . .
C28 C 0.49641(19) 0.47739(15) 0.60383(12) 0.0459(7) Uani 1 1 d . . . . .
H28 H 0.4828 0.4397 0.5786 0.055 Uiso 1 1 calc R U . . .
C29 C 0.56961(17) 0.51575(13) 0.60674(11) 0.0361(6) Uani 1 1 d . . . . .
H29 H 0.6056 0.5035 0.5836 0.043 Uiso 1 1 calc R U . . .
C30 C 0.60905(14) 0.75987(11) 0.62558(9) 0.0222(4) Uani 1 1 d . . . . .
C31 C 0.53652(15) 0.77991(13) 0.64150(10) 0.0293(5) Uani 1 1 d . . . . .
H31 H 0.5284 0.7641 0.6760 0.035 Uiso 1 1 calc R U . . .
C32 C 0.47574(16) 0.82264(14) 0.60789(11) 0.0353(6) Uani 1 1 d . . . . .
H32 H 0.4269 0.8360 0.6197 0.042 Uiso 1 1 calc R U . . .
C33 C 0.48618(16) 0.84573(13) 0.55730(10) 0.0348(6) Uani 1 1 d . . . . .
H33 H 0.4446 0.8747 0.5342 0.042 Uiso 1 1 calc R U . . .
C34 C 0.55761(17) 0.82637(13) 0.54065(10) 0.0331(6) Uani 1 1 d . . . . .
H34 H 0.5653 0.8422 0.5060 0.040 Uiso 1 1 calc R U . . .
C35 C 0.61809(15) 0.78382(12) 0.57440(9) 0.0279(5) Uani 1 1 d . . . . .
H35 H 0.6668 0.7707 0.5623 0.033 Uiso 1 1 calc R U . . .
C36 C 0.80080(16) 0.85752(13) 0.67305(10) 0.0306(5) Uani 1 1 d . . . . .
H36 H 0.7851 0.8290 0.6383 0.037 Uiso 1 1 calc R U . . .
C37 C 0.87599(15) 0.85213(12) 0.71533(11) 0.0301(5) Uani 1 1 d . . . . .
H37 H 0.9230 0.8185 0.7164 0.036 Uiso 1 1 calc R U . . .
C38 C 0.87812(17) 0.90628(13) 0.75262(10) 0.0346(6) Uani 1 1 d . . . . .
H38 H 0.9269 0.9179 0.7851 0.041 Uiso 1 1 calc R U . . .
C39 C 0.80518(18) 0.94577(13) 0.73341(12) 0.0384(6) Uani 1 1 d . . . . .
H39 H 0.7928 0.9907 0.7495 0.046 Uiso 1 1 calc R U . . .
C40 C 0.75633(16) 0.91524(14) 0.68444(11) 0.0366(6) Uani 1 1 d . . . . .
H40 H 0.7038 0.9352 0.6590 0.044 Uiso 1 1 calc R U . . .
C41 C 0.64524(16) 0.79788(14) 0.79064(11) 0.0337(6) Uani 1 1 d . . . . .
H41 H 0.6112 0.7549 0.7792 0.040 Uiso 1 1 calc R U . . .
C42 C 0.71641(17) 0.80469(13) 0.83692(10) 0.0330(6) Uani 1 1 d . . . . .
H42 H 0.7417 0.7673 0.8639 0.040 Uiso 1 1 calc R U . . .
C43 C 0.73918(16) 0.87483(13) 0.84202(10) 0.0318(5) Uani 1 1 d . . . . .
H43 H 0.7838 0.8957 0.8733 0.038 Uiso 1 1 calc R U . . .
C44 C 0.68129(16) 0.91163(13) 0.80010(10) 0.0317(5) Uani 1 1 d . . . . .
H44 H 0.6782 0.9629 0.7961 0.038 Uiso 1 1 calc R U . . .
C45 C 0.62424(15) 0.86433(14) 0.76791(10) 0.0327(6) Uani 1 1 d . . . . .
H45 H 0.5729 0.8762 0.7373 0.039 Uiso 1 1 calc R U . . .
C46 C 0.4042(4) 0.6695(4) 0.5234(3) 0.147(3) Uani 1 1 d . . . . .
H46A H 0.4216 0.7161 0.5144 0.176 Uiso 1 1 calc R U . . .
H46B H 0.4557 0.6449 0.5448 0.176 Uiso 1 1 calc R U . . .
C47 C 0.3435(4) 0.6758(4) 0.5580(3) 0.133(2) Uani 1 1 d . . . . .
H47A H 0.3718 0.6665 0.5978 0.160 Uiso 1 1 calc R U . . .
H47B H 0.3184 0.7226 0.5548 0.160 Uiso 1 1 calc R U . . .
C48 C 0.3695(3) 0.6344(2) 0.47485(17) 0.0683(12) Uani 1 1 d D . . . .
C49 C 0.2808(4) 0.6259(4) 0.5366(2) 0.150(3) Uani 1 1 d D . . . .
O1A O 0.2842(6) 0.6476(13) 0.4826(6) 0.47(2) Uani 0.5 1 d D . P A 2

loop_
_atom_site_aniso_label
_atom_site_aniso_U_11
_atom_site_aniso_U_22
_atom_site_aniso_U_33
_atom_site_aniso_U_23
_atom_site_aniso_U_13
_atom_site_aniso_U_12
Ti1 0.0214(2) 0.0169(2) 0.0194(2) -0.00102(15) 0.00499(15) -0.00049(15)
N1 0.0274(10) 0.0189(9) 0.0228(9) 0.0001(7) 0.0023(8) -0.0031(8)
O1 0.278(12) 0.111(6) 0.055(4) -0.021(4) 0.081(6) -0.094(7)
Si1 0.0243(3) 0.0188(3) 0.0191(3) -0.0008(2) 0.0013(2) -0.0045(2)
C1 0.0218(11) 0.0205(11) 0.0214(10) 0.0003(9) 0.0042(8) -0.0020(9)
C2 0.0219(11) 0.0195(10) 0.0190(10) 0.0005(8) 0.0042(8) -0.0010(8)
C3 0.0260(11) 0.0191(10) 0.0187(10) 0.0006(8) 0.0058(8) -0.0015(9)
C4 0.0199(10) 0.0204(10) 0.0210(10) 0.0011(8) 0.0058(8) -0.0026(8)
C5 0.0205(10) 0.0201(10) 0.0205(10) 0.0014(8) 0.0029(8) -0.0034(8)
C6 0.0274(12) 0.0177(10) 0.0267(11) 0.0021(9) -0.0017(9) -0.0061(9)
C7 0.0300(13) 0.0247(12) 0.0412(14) 0.0000(11) -0.0026(11) -0.0013(10)
C8 0.0357(15) 0.0272(13) 0.064(2) 0.0067(13) -0.0140(13) 0.0009(12)
C9 0.0540(18) 0.0351(15) 0.0468(17) 0.0189(13) -0.0235(14) -0.0103(14)
C10 0.0605(19) 0.0424(16) 0.0277(13) 0.0099(12) -0.0053(12) -0.0172(15)
C11 0.0405(14) 0.0293(13) 0.0269(12) 0.0043(10) 0.0031(10) -0.0081(11)
C12 0.0261(11) 0.0174(10) 0.0218(10) 0.0023(9) 0.0016(9) -0.0040(9)
C13 0.0285(12) 0.0304(12) 0.0276(11) -0.0004(10) 0.0073(9) -0.0035(10)
C14 0.0269(13) 0.0405(15) 0.0403(14) 0.0078(12) 0.0072(11) 0.0011(11)
C15 0.0308(14) 0.0436(15) 0.0361(14) 0.0098(12) -0.0091(11) -0.0045(12)
C16 0.0463(16) 0.0458(16) 0.0285(13) -0.0092(12) -0.0118(11) 0.0026(13)
C17 0.0387(14) 0.0336(13) 0.0296(13) -0.0083(11) -0.0037(10) 0.0063(11)
C18 0.0270(12) 0.0212(11) 0.0232(11) -0.0022(9) 0.0032(9) -0.0061(9)
C19 0.0329(13) 0.0317(13) 0.0253(11) -0.0007(10) 0.0041(10) 0.0001(10)
C20 0.0441(15) 0.0366(14) 0.0227(12) 0.0000(10) 0.0040(10) -0.0052(12)
C21 0.0471(16) 0.0492(17) 0.0318(13) -0.0050(12) 0.0172(12) -0.0048(13)
C22 0.0374(15) 0.062(2) 0.0448(16) -0.0044(14) 0.0140(12) 0.0113(14)
C23 0.0328(13) 0.0382(14) 0.0298(12) -0.0003(11) 0.0024(10) 0.0041(11)
C24 0.0290(12) 0.0247(11) 0.0244(11) 0.0037(9) 0.0009(9) -0.0067(10)
C25 0.0446(16) 0.0401(15) 0.0346(14) -0.0063(12) 0.0138(12) -0.0169(12)
C26 0.0451(17) 0.0598(19) 0.0442(15) 0.0018(14) 0.0199(13) -0.0189(15)
C27 0.0404(15) 0.0482(17) 0.0435(15) 0.0073(13) 0.0042(12) -0.0227(13)
C28 0.0470(17) 0.0365(15) 0.0483(16) -0.0075(13) 0.0018(13) -0.0205(13)
C29 0.0371(14) 0.0297(13) 0.0396(14) -0.0059(11) 0.0062(11) -0.0114(11)
C30 0.0229(11) 0.0203(10) 0.0204(10) -0.0019(9) 0.0002(8) -0.0053(9)
C31 0.0273(12) 0.0339(13) 0.0250(11) 0.0016(10) 0.0038(9) -0.0013(10)
C32 0.0262(12) 0.0410(14) 0.0362(13) -0.0021(11) 0.0035(10) 0.0038(11)
C33 0.0310(13) 0.0338(13) 0.0320(13) 0.0032(11) -0.0058(10) 0.0027(11)
C34 0.0374(14) 0.0333(13) 0.0248(12) 0.0056(10) 0.0010(10) -0.0038(11)
C35 0.0273(12) 0.0283(12) 0.0273(11) 0.0018(10) 0.0058(9) -0.0020(10)
C36 0.0400(14) 0.0312(13) 0.0240(11) -0.0019(10) 0.0143(10) -0.0122(11)
C37 0.0279(12) 0.0230(11) 0.0441(14) 0.0076(10) 0.0180(11) 0.0004(10)
C38 0.0356(14) 0.0359(14) 0.0309(12) -0.0005(11) 0.0062(10) -0.0167(11)
C39 0.0550(17) 0.0173(11) 0.0533(16) -0.0021(11) 0.0327(14) -0.0037(11)
C40 0.0310(13) 0.0388(14) 0.0408(14) 0.0210(12) 0.0109(11) 0.0054(11)
C41 0.0343(13) 0.0350(14) 0.0384(13) -0.0062(11) 0.0213(11) -0.0062(11)
C42 0.0432(15) 0.0348(13) 0.0261(12) 0.0025(10) 0.0181(11) 0.0036(11)
C43 0.0363(13) 0.0363(14) 0.0250(12) -0.0068(10) 0.0120(10) 0.0028(11)
C44 0.0356(13) 0.0290(13) 0.0344(13) -0.0043(10) 0.0161(11) 0.0044(10)
C45 0.0245(12) 0.0416(14) 0.0337(13) -0.0028(11) 0.0106(10) 0.0062(11)
C46 0.088(4) 0.203(7) 0.156(6) -0.119(5) 0.044(4) -0.044(4)
C47 0.153(6) 0.135(5) 0.124(5) -0.071(4) 0.057(4) -0.047(4)
C48 0.098(3) 0.066(2) 0.0425(19) -0.0118(17) 0.022(2) -0.040(2)
C49 0.117(5) 0.245(8) 0.084(4) 0.009(5) 0.017(3) -0.107(5)
O1A 0.76(6) 0.35(3) 0.132(13) 0.042(16) -0.19(2) -0.09(3)

loop_
_atom_type_symbol
_atom_type_description
_atom_type_scat_dispersion_real
_atom_type_scat_dispersion_imag
_atom_type_scat_source
C C 0.0033 0.0016 'International Tables Vol C Tables 4.2.6.8 and 6.1.1.4'
H H 0.0000 0.0000 'International Tables Vol C Tables 4.2.6.8 and 6.1.1.4'
N N 0.0061 0.0033 'International Tables Vol C Tables 4.2.6.8 and 6.1.1.4'
Si Si 0.0817 0.0704 'International Tables Vol C Tables 4.2.6.8 and 6.1.1.4'
Ti Ti 0.2776 0.4457 'International Tables Vol C Tables 4.2.6.8 and 6.1.1.4'
O O 0.0106 0.0060 'International Tables Vol C Tables 4.2.6.8 and 6.1.1.4'

loop_
_geom_angle_atom_site_label_1
_geom_angle_atom_site_label_2
_geom_angle_atom_site_label_3
_geom_angle
C3 Ti1 C4 65.81(8)
C3 Ti1 C36 100.66(9)
C3 Ti1 C37 77.70(8)
C3 Ti1 C38 92.18(9)
C3 Ti1 C39 126.21(9)
C3 Ti1 C40 133.68(9)
C3 Ti1 C41 95.23(9)
C3 Ti1 C42 77.11(8)
C3 Ti1 C43 97.43(8)
C3 Ti1 C44 130.98(8)
C3 Ti1 C45 129.63(9)
C4 Ti1 C36 78.13(8)
C4 Ti1 C37 91.56(8)
C4 Ti1 C38 125.65(9)
C4 Ti1 C39 134.57(9)
C4 Ti1 C40 102.41(9)
C4 Ti1 C41 78.30(8)
C4 Ti1 C42 97.43(8)
C4 Ti1 C43 131.58(9)
C4 Ti1 C44 131.39(9)
C4 Ti1 C45 97.69(9)
C36 Ti1 C37 34.32(9)
C36 Ti1 C38 56.97(9)
C36 Ti1 C39 57.20(9)
C36 Ti1 C41 142.93(9)
C36 Ti1 C42 175.56(9)
C36 Ti1 C43 149.91(9)
C36 Ti1 C44 126.17(9)
C36 Ti1 C45 123.06(9)
C37 Ti1 C38 34.12(9)
C37 Ti1 C44 133.37(9)
C37 Ti1 C45 152.54(9)
C38 Ti1 C44 101.11(9)
C39 Ti1 C37 56.78(8)
C39 Ti1 C38 34.03(10)
C39 Ti1 C42 127.22(9)
C39 Ti1 C43 92.71(9)
C39 Ti1 C44 77.68(9)
C39 Ti1 C45 99.84(9)
C40 Ti1 C36 34.72(9)
C40 Ti1 C37 57.28(9)
C40 Ti1 C38 57.13(9)
C40 Ti1 C39 34.54(10)
C40 Ti1 C41 127.46(9)
C40 Ti1 C42 148.36(9)
C40 Ti1 C43 119.13(9)
C40 Ti1 C44 91.45(9)
C40 Ti1 C45 95.39(9)
C41 Ti1 C37 169.44(9)
C41 Ti1 C38 155.72(9)
C41 Ti1 C39 133.15(9)
C41 Ti1 C42 34.63(9)
C41 Ti1 C43 57.44(9)
C41 Ti1 C44 57.16(9)
C41 Ti1 C45 34.67(9)
C42 Ti1 C37 146.83(9)
C42 Ti1 C38 126.63(9)
C42 Ti1 C44 57.08(9)
C42 Ti1 C45 57.38(9)
C43 Ti1 C37 130.73(9)
C43 Ti1 C38 98.69(9)
C43 Ti1 C42 34.52(9)
C43 Ti1 C44 34.25(9)
C43 Ti1 C45 57.11(9)
C45 Ti1 C38 130.93(10)
C45 Ti1 C44 34.11(9)
C1 N1 Si1 123.89(16)
C48 O1 C49 105.3(5)
N1 Si1 C5 106.80(9)
N1 Si1 C18 107.98(10)
N1 Si1 C24 107.18(10)
C5 Si1 C18 116.75(10)
C5 Si1 C24 111.00(11)
C24 Si1 C18 106.74(10)
N1 C1 C2 123.67(19)
N1 C1 C6 117.25(19)
C2 C1 C6 119.01(18)
C1 C2 Ti1 174.19(15)
C3 C2 Ti1 54.50(12)
C3 C2 C1 129.1(2)
C3 C2 C4 109.74(19)
C4 C2 Ti1 55.51(11)
C4 C2 C1 121.16(18)
C2 C3 Ti1 94.08(14)
C2 C3 C12 131.3(2)
C12 C3 Ti1 134.21(15)
C2 C4 Ti1 89.97(13)
C5 C4 Ti1 142.62(17)
C5 C4 C2 126.9(2)
C4 C5 Si1 116.04(16)
C4 C5 C30 119.88(19)
C30 C5 Si1 124.06(15)
C7 C6 C1 120.4(2)
C11 C6 C1 120.6(2)
C11 C6 C7 119.0(2)
C6 C7 H7 119.8
C8 C7 C6 120.5(3)
C8 C7 H7 119.8
C7 C8 H8 119.9
C9 C8 C7 120.1(3)
C9 C8 H8 119.9
C8 C9 H9 119.9
C8 C9 C10 120.1(2)
C10 C9 H9 119.9
C9 C10 H10 119.8
C9 C10 C11 120.5(3)
C11 C10 H10 119.8
C6 C11 C10 119.8(3)
C6 C11 H11 120.1
C10 C11 H11 120.1
C13 C12 C3 121.4(2)
C17 C12 C3 121.5(2)
C17 C12 C13 116.9(2)
C12 C13 H13 119.0
C14 C13 C12 122.0(2)
C14 C13 H13 119.0
C13 C14 H14 120.0
C15 C14 C13 120.1(3)
C15 C14 H14 120.0
C14 C15 H15 120.3
C14 C15 C16 119.3(2)
C16 C15 H15 120.3
C15 C16 H16 119.7
C15 C16 C17 120.6(2)
C17 C16 H16 119.7
C12 C17 H17 119.5
C16 C17 C12 121.0(2)
C16 C17 H17 119.5
C19 C18 Si1 120.32(18)
C23 C18 Si1 122.29(17)
C23 C18 C19 117.3(2)
C18 C19 H19 119.2
C20 C19 C18 121.6(2)
C20 C19 H19 119.2
C19 C20 H20 120.0
C21 C20 C19 120.1(2)
C21 C20 H20 120.0
C20 C21 H21 120.3
C20 C21 C22 119.5(2)
C22 C21 H21 120.3
C21 C22 H22 119.7
C21 C22 C23 120.7(3)
C23 C22 H22 119.7
C18 C23 H23 119.6
C22 C23 C18 120.9(2)
C22 C23 H23 119.6
C25 C24 Si1 121.16(18)
C25 C24 C29 116.8(2)
C29 C24 Si1 122.01(19)
C24 C25 H25 119.1
C24 C25 C26 121.7(3)
C26 C25 H25 119.1
C25 C26 H26 119.8
C27 C26 C25 120.3(3)
C27 C26 H26 119.8
C26 C27 H27 120.3
C26 C27 C28 119.3(3)
C28 C27 H27 120.3
C27 C28 H28 119.9
C27 C28 C29 120.3(3)
C29 C28 H28 119.9
C24 C29 H29 119.2
C28 C29 C24 121.5(3)
C28 C29 H29 119.2
C31 C30 C5 120.84(19)
C35 C30 C5 121.7(2)
C35 C30 C31 117.4(2)
C30 C31 H31 119.3
C32 C31 C30 121.4(2)
C32 C31 H31 119.3
C31 C32 H32 119.9
C33 C32 C31 120.1(2)
C33 C32 H32 119.9
C32 C33 H33 120.3
C34 C33 C32 119.5(2)
C34 C33 H33 120.3
C33 C34 H34 119.9
C33 C34 C35 120.1(2)
C35 C34 H34 119.9
C30 C35 H35 119.3
C34 C35 C30 121.5(2)
C34 C35 H35 119.3
Ti1 C36 H36 125.8
C37 C36 Ti1 73.66(13)
C37 C36 H36 125.8
C37 C36 C40 107.9(2)
C40 C36 Ti1 72.15(13)
C40 C36 H36 125.8
Ti1 C37 H37 125.8
C36 C37 Ti1 72.03(13)
C36 C37 H37 125.8
C38 C37 Ti1 73.01(14)
C38 C37 C36 108.0(2)
C38 C37 H37 125.8
Ti1 C38 H38 125.6
C37 C38 Ti1 72.87(14)
C37 C38 H38 125.6
C39 C38 Ti1 72.83(14)
C39 C38 C37 108.4(2)
C39 C38 H38 125.6
Ti1 C39 H39 125.9
C38 C39 Ti1 73.13(14)
C38 C39 H39 125.9
C38 C39 C40 108.0(2)
C40 C39 Ti1 71.51(14)
C40 C39 H39 125.9
Ti1 C40 H40 125.8
C36 C40 Ti1 73.14(14)
C36 C40 H40 125.8
C39 C40 Ti1 73.95(14)
C39 C40 C36 107.8(2)
C39 C40 H40 125.8
Ti1 C41 H41 126.0
C42 C41 Ti1 72.89(14)
C42 C41 H41 126.0
C42 C41 C45 107.6(2)
C45 C41 Ti1 72.94(14)
C45 C41 H41 126.0
Ti1 C42 H42 125.9
C41 C42 Ti1 72.48(13)
C41 C42 H42 125.9
C43 C42 Ti1 72.68(13)
C43 C42 C41 107.8(2)
C43 C42 H42 125.9
Ti1 C43 H43 125.6
C42 C43 Ti1 72.80(13)
C42 C43 H43 125.6
C44 C43 Ti1 73.92(13)
C44 C43 C42 108.3(2)
C44 C43 H43 125.6
Ti1 C44 H44 125.9
C43 C44 Ti1 71.83(13)
C43 C44 H44 125.9
C45 C44 Ti1 72.03(13)
C45 C44 C43 108.0(2)
C45 C44 H44 125.9
Ti1 C45 H45 125.6
C41 C45 Ti1 72.39(14)
C41 C45 H45 125.6
C44 C45 Ti1 73.86(14)
C44 C45 C41 108.3(2)
C44 C45 H45 125.6
H46A C46 H46B 108.0
C47 C46 H46A 109.3
C47 C46 H46B 109.3
C48 C46 H46A 109.3
C48 C46 H46B 109.3
C48 C46 C47 111.5(5)
C46 C47 H47A 110.8
C46 C47 H47B 110.8
H47A C47 H47B 108.9
C49 C47 C46 104.6(5)
C49 C47 H47A 110.8
C49 C47 H47B 110.8
C46 C48 O1 99.4(5)
C46 C48 O1A 89.3(8)
C47 C49 O1 101.9(5)
C47 C49 O1A 87.2(10)
C49 O1A C48 109.8(9)

loop_
_geom_bond_atom_site_label_1
_geom_bond_atom_site_label_2
_geom_bond_distance
Ti1 C3 2.133(2)
Ti1 C4 2.154(2)
Ti1 C36 2.353(2)
Ti1 C37 2.374(2)
Ti1 C38 2.375(2)
Ti1 C39 2.372(2)
Ti1 C40 2.340(2)
Ti1 C41 2.366(2)
Ti1 C42 2.372(2)
Ti1 C43 2.370(2)
Ti1 C44 2.397(2)
Ti1 C45 2.374(2)
N1 Si1 1.7446(19)
N1 C1 1.285(3)
O1 C48 1.403(6)
O1 C49 1.567(8)
Si1 C5 1.859(2)
Si1 C18 1.879(2)
Si1 C24 1.873(2)
C1 C2 1.491(3)
C1 C6 1.497(3)
C2 C3 1.366(3)
C2 C4 1.481(3)
C3 C12 1.464(3)
C4 C5 1.353(3)
C5 C30 1.495(3)
C6 C7 1.389(3)
C6 C11 1.386(3)
C7 H7 0.9500
C7 C8 1.387(4)
C8 H8 0.9500
C8 C9 1.367(5)
C9 H9 0.9500
C9 C10 1.371(5)
C10 H10 0.9500
C10 C11 1.393(4)
C11 H11 0.9500
C12 C13 1.395(3)
C12 C17 1.389(3)
C13 H13 0.9500
C13 C14 1.380(3)
C14 H14 0.9500
C14 C15 1.371(4)
C15 H15 0.9500
C15 C16 1.377(4)
C16 H16 0.9500
C16 C17 1.388(4)
C17 H17 0.9500
C18 C19 1.397(3)
C18 C23 1.389(3)
C19 H19 0.9500
C19 C20 1.386(3)
C20 H20 0.9500
C20 C21 1.369(4)
C21 H21 0.9500
C21 C22 1.380(4)
C22 H22 0.9500
C22 C23 1.386(4)
C23 H23 0.9500
C24 C25 1.387(4)
C24 C29 1.393(3)
C25 H25 0.9500
C25 C26 1.388(4)
C26 H26 0.9500
C26 C27 1.373(4)
C27 H27 0.9500
C27 C28 1.372(4)
C28 H28 0.9500
C28 C29 1.390(4)
C29 H29 0.9500
C30 C31 1.392(3)
C30 C35 1.393(3)
C31 H31 0.9500
C31 C32 1.391(3)
C32 H32 0.9500
C32 C33 1.382(4)
C33 H33 0.9500
C33 C34 1.381(4)
C34 H34 0.9500
C34 C35 1.387(3)
C35 H35 0.9500
C36 H36 1.0000
C36 C37 1.395(4)
C36 C40 1.400(4)
C37 H37 1.0000
C37 C38 1.393(4)
C38 H38 1.0000
C38 C39 1.389(4)
C39 H39 1.0000
C39 C40 1.399(4)
C40 H40 1.0000
C41 H41 1.0000
C41 C42 1.410(4)
C41 C45 1.412(4)
C42 H42 1.0000
C42 C43 1.407(4)
C43 H43 1.0000
C43 C44 1.404(4)
C44 H44 1.0000
C44 C45 1.399(4)
C45 H45 1.0000
C46 H46A 0.9900
C46 H46B 0.9900
C46 C47 1.469(8)
C46 C48 1.372(6)
C47 H47A 0.9900
C47 H47B 0.9900
C47 C49 1.408(7)
C48 O1A 1.472(7)
C49 O1A 1.417(16)
